data_2313017
loop_
_publ_author_name
'Gabilondo, Eric'
'Halasyamani, P. Shiv'

_publ_section_title
;
 Synthesis and crystal structure determination of aluminium hydroxide
 methane-sulfonate, Al(OH)(CH<sub>3</sub>SO<sub>3</sub>)<sub>2</sub>.
;
_journal_coeditor_code JP2028
_journal_issue 'Pt 7'
_journal_name_full 'Acta crystallographica. Section E, Crystallographic communications'
_journal_page_first 760
_journal_page_last 763
_journal_paper_doi 10.1107/S2056989026005578
_journal_volume 82
_journal_year 2026
_chemical_formula_iupac '[Al (O H) (C H3 S O3)2]'
_chemical_formula_moiety 'C2 H7 Al O7 S2'
_chemical_formula_sum 'C2 H7 Al O7 S2'
_chemical_formula_weight 234.18
_chemical_name_systematic
<i>catena</i>-Poly[aluminium(III)-\m-hydroxido-\k^2^<i>O</i>:<i>O</i>-di-\m-methanesulfonato-\k^4^<i>O</i>:<i>O</i>']
_space_group_crystal_system triclinic
_space_group_IT_number 2
_space_group_name_Hall '-P 1'
_space_group_name_H-M_alt 'P -1'
_atom_sites_solution_hydrogens mixed
_atom_sites_solution_primary dual
_audit_creation_method SHELXL-2019/3
_cell_angle_alpha 94.712(6)
_cell_angle_beta 109.253(6)
_cell_angle_gamma 90.177(6)
_cell_formula_units_Z 2
_cell_length_a 6.5099(10)
_cell_length_b 6.7869(10)
_cell_length_c 9.7677(15)
_cell_measurement_reflns_used 4784
_cell_measurement_temperature 301(2)
_cell_measurement_theta_max 27.77
_cell_measurement_theta_min 2.22
_cell_volume 405.83(11)
_computing_cell_refinement
;
SAINT (Bruker, 2008)
;
_computing_data_collection
;
APEX5 (Bruker, 2023)
;
_computing_data_reduction 'SAINT (Bruker, 2008)'
_computing_molecular_graphics
;
Mercury 2025.3.0 (Macrae <i>et al.</i>,  2020)
;
_computing_publication_material
;
Mercury 2025.3.0 (Macrae <i>et al.</i>,  2020)
;
_computing_structure_refinement
;
<i>SHELXL2019/2</i> (Sheldrick, 2015b)
;
_computing_structure_solution
;
<i>SHELXT2018/2</i> (Sheldrick, 2015a)
;
_diffrn_ambient_temperature 301(2)
_diffrn_measured_fraction_theta_full 1.000
_diffrn_measured_fraction_theta_max 0.998
_diffrn_measurement_device_type 'Bruker APEXII CCD'
_diffrn_measurement_method '\f and \w scans'
_diffrn_radiation_type MoK\a
_diffrn_radiation_wavelength 0.71073
_diffrn_reflns_av_R_equivalents 0.0496
_diffrn_reflns_av_unetI/netI 0.0343
_diffrn_reflns_limit_h_max 8
_diffrn_reflns_limit_h_min -8
_diffrn_reflns_limit_k_max 9
_diffrn_reflns_limit_k_min -9
_diffrn_reflns_limit_l_max 13
_diffrn_reflns_limit_l_min -12
_diffrn_reflns_number 15679
_diffrn_reflns_theta_full 25.242
_diffrn_reflns_theta_max 28.292
_diffrn_reflns_theta_min 2.217
_exptl_absorpt_coefficient_mu 0.763
_exptl_absorpt_correction_T_max 0.7457
_exptl_absorpt_correction_T_min 0.6737
_exptl_absorpt_correction_type multi-scan
_exptl_absorpt_process_details
;
(SADABS; Krause <i>et al.</i>,  2015)
;
_exptl_crystal_colour colourless
_exptl_crystal_density_diffrn 1.916
_exptl_crystal_description needle
_exptl_crystal_F_000 240
_exptl_crystal_size_max 0.250
_exptl_crystal_size_mid 0.030
_exptl_crystal_size_min 0.030
_refine_diff_density_max 0.434
_refine_diff_density_min -0.407
_refine_ls_extinction_method none
_refine_ls_goodness_of_fit_ref 1.072
_refine_ls_hydrogen_treatment mixed
_refine_ls_matrix_type full
_refine_ls_number_parameters 125
_refine_ls_number_reflns 2007
_refine_ls_number_restraints 2
_refine_ls_restrained_S_all 1.073
_refine_ls_R_factor_all 0.0414
_refine_ls_R_factor_gt 0.0337
_refine_ls_shift/su_max 0.000
_refine_ls_shift/su_mean 0.000
_refine_ls_structure_factor_coef Fsqd
_refine_ls_weighting_details 'w=1/[\s^2^(Fo^2^)+(0.0417P)^2^+0.2379P] where P=(Fo^2^+2Fc^2^)/3'
_refine_ls_weighting_scheme calc
_refine_ls_wR_factor_gt 0.0831
_refine_ls_wR_factor_ref 0.0873
_reflns_number_gt 1707
_reflns_number_total 2007
_reflns_threshold_expression 'I > 2\s(I)'
_cod_data_source_file jp2028.cif
_cod_data_source_block I
_cod_database_code 2313017
_shelx_space_group_comment
;
The symmetry employed for this shelxl refinement is uniquely defined
by the following loop, which should always be used as a source of
symmetry information in preference to the above space-group names.
They are only intended as comments.
;
_shelx_estimated_absorpt_t_min 0.832
_shelx_estimated_absorpt_t_max 0.977

loop_
_space_group_symop_operation_xyz
'x, y, z'
'-x, -y, -z'

loop_
_atom_site_type_symbol
_atom_site_label
_atom_site_fract_x
_atom_site_fract_y
_atom_site_fract_z
_atom_site_U_iso_or_equiv
_atom_site_adp_type
_atom_site_calc_flag
_atom_site_occupancy
_atom_site_disorder_assembly
_atom_site_disorder_group
S S1 0.26117(8) 0.76941(7) 0.66932(5) 0.01853(14) Uani d 1 . .
S S2 0.77597(9) 0.28304(7) 0.77275(5) 0.02129(15) Uani d 1 . .
Al Al1 0.500000 0.000000 0.500000 0.0166(2) Uani d 1 . .
Al Al2 0.500000 0.500000 0.500000 0.0165(2) Uani d 1 . .
O O1 0.0586(3) 0.7731(2) 0.69736(18) 0.0284(4) Uani d 1 . .
O O2 0.2868(3) 0.9380(2) 0.58889(17) 0.0235(3) Uani d 1 . .
O O3 0.3839(2) 0.24615(19) 0.47067(15) 0.0171(3) Uani d 1 . .
H H3 0.2321(17) 0.2411(18) 0.424(2) 0.026 Uiso d 1 . .
O O4 0.7021(3) 0.4503(2) 0.68421(16) 0.0247(4) Uani d 1 . .
O O5 0.6994(3) 0.0937(2) 0.68568(16) 0.0242(3) Uani d 1 . .
O O6 0.2883(2) 0.5812(2) 0.59119(16) 0.0229(3) Uani d 1 . .
C C1 0.4736(4) 0.7916(4) 0.8366(2) 0.0319(5) Uani d 1 . .
H H1A 0.610534 0.780972 0.819857 0.048 Uiso calc 1 . .
H H1B 0.457894 0.688125 0.894139 0.048 Uiso calc 1 . .
H H1C 0.468552 0.917766 0.887359 0.048 Uiso calc 1 . .
O O7 0.740(3) 0.3028(15) 0.9115(14) 0.0442(18) Uani d 0.68(3) A 1
C C2 1.070(2) 0.2877(18) 0.8079(14) 0.0376(19) Uani d 0.68(3) A 1
H H2A 1.131846 0.175313 0.858649 0.056 Uiso calc 0.68(3) A 1
H H2B 1.134113 0.406980 0.866437 0.056 Uiso calc 0.68(3) A 1
H H2C 1.097876 0.283080 0.717226 0.056 Uiso calc 0.68(3) A 1
C C2A 1.035(4) 0.287(4) 0.837(3) 0.0376(19) Uani d 0.32(3) A 2
H H2AA 1.092830 0.265748 0.758451 0.056 Uiso calc 0.32(3) A 2
H H2AB 1.081138 0.184014 0.901309 0.056 Uiso calc 0.32(3) A 2
H H2AC 1.087015 0.412787 0.889476 0.056 Uiso calc 0.32(3) A 2
O O7A 0.683(4) 0.294(4) 0.881(2) 0.0442(18) Uani d 0.32(3) A 2

loop_
_atom_site_aniso_label
_atom_site_aniso_U_11
_atom_site_aniso_U_22
_atom_site_aniso_U_33
_atom_site_aniso_U_12
_atom_site_aniso_U_13
_atom_site_aniso_U_23
S1 0.0180(3) 0.0142(2) 0.0248(3) -0.00089(18) 0.00896(19) 0.00137(19)
S2 0.0278(3) 0.0128(2) 0.0201(3) -0.0013(2) 0.0036(2) 0.00119(18)
Al1 0.0182(4) 0.0076(4) 0.0228(4) -0.0012(3) 0.0052(3) 0.0016(3)
Al2 0.0181(4) 0.0077(4) 0.0228(4) -0.0012(3) 0.0057(3) 0.0011(3)
O1 0.0230(8) 0.0260(8) 0.0422(9) 0.0011(6) 0.0183(7) 0.0042(7)
O2 0.0246(8) 0.0143(7) 0.0356(8) 0.0023(6) 0.0145(7) 0.0064(6)
O3 0.0154(7) 0.0090(6) 0.0255(7) 0.0000(5) 0.0044(6) 0.0021(5)
O4 0.0286(8) 0.0114(7) 0.0276(8) -0.0017(6) 0.0002(6) 0.0026(6)
O5 0.0277(8) 0.0116(7) 0.0266(7) -0.0010(6) -0.0002(6) 0.0015(6)
O6 0.0239(8) 0.0132(7) 0.0337(8) -0.0031(6) 0.0132(6) -0.0008(6)
C1 0.0322(13) 0.0359(13) 0.0244(11) -0.0011(10) 0.0053(9) 0.0013(9)
O7 0.078(6) 0.0363(14) 0.018(4) -0.010(3) 0.017(3) -0.003(2)
C2 0.017(4) 0.0316(15) 0.060(5) -0.003(2) 0.007(2) 0.002(3)
C2A 0.017(4) 0.0316(15) 0.060(5) -0.003(2) 0.007(2) 0.002(3)
O7A 0.078(6) 0.0363(14) 0.018(4) -0.010(3) 0.017(3) -0.003(2)

loop_
_atom_type_symbol
_atom_type_description
_atom_type_scat_dispersion_real
_atom_type_scat_dispersion_imag
_atom_type_scat_source
C C 0.0033 0.0016 'International Tables Vol C Tables 4.2.6.8 and 6.1.1.4'
H H 0.0000 0.0000 'International Tables Vol C Tables 4.2.6.8 and 6.1.1.4'
Al Al 0.0645 0.0514 'International Tables Vol C Tables 4.2.6.8 and 6.1.1.4'
O O 0.0106 0.0060 'International Tables Vol C Tables 4.2.6.8 and 6.1.1.4'
S S 0.1246 0.1234 'International Tables Vol C Tables 4.2.6.8 and 6.1.1.4'

loop_
_geom_angle_atom_site_label_1
_geom_angle_atom_site_label_2
_geom_angle_atom_site_label_3
_geom_angle_site_symmetry_1
_geom_angle_site_symmetry_3
_geom_angle
_geom_angle_publ_flag
O1 S1 O6 . . 112.13(9) ?
O1 S1 O2 . . 111.68(10) ?
O6 S1 O2 . . 110.27(9) ?
O1 S1 C1 . . 108.41(11) ?
O6 S1 C1 . . 107.00(11) ?
O2 S1 C1 . . 107.08(11) ?
O7A S2 O4 . . 108.2(11) ?
O7 S2 O4 . . 114.4(5) ?
O7A S2 O5 . . 106.5(9) ?
O7 S2 O5 . . 115.1(5) ?
O4 S2 O5 . . 110.97(9) ?
O7A S2 C2A . . 112.1(11) ?
O4 S2 C2A . . 110.1(11) ?
O5 S2 C2A . . 108.8(10) ?
O7 S2 C2 . . 107.9(5) ?
O4 S2 C2 . . 103.3(4) ?
O5 S2 C2 . . 103.9(4) ?
O3 Al1 O3 . 2_656 180.0 ?
O3 Al1 O5 . . 91.67(6) ?
O3 Al1 O5 2_656 . 88.33(6) ?
O3 Al1 O5 . 2_656 88.33(6) ?
O3 Al1 O5 2_656 2_656 91.67(6) ?
O5 Al1 O5 . 2_656 180.0 ?
O3 Al1 O2 . 2_666 90.97(6) ?
O3 Al1 O2 2_656 2_666 89.03(6) ?
O5 Al1 O2 . 2_666 89.78(7) ?
O5 Al1 O2 2_656 2_666 90.22(7) ?
O3 Al1 O2 . 1_545 89.03(6) ?
O3 Al1 O2 2_656 1_545 90.98(6) ?
O5 Al1 O2 . 1_545 90.22(7) ?
O5 Al1 O2 2_656 1_545 89.78(7) ?
O2 Al1 O2 2_666 1_545 180.0 ?
O3 Al2 O3 . 2_666 180.0 ?
O3 Al2 O4 . 2_666 88.31(6) ?
O3 Al2 O4 2_666 2_666 91.69(6) ?
O3 Al2 O4 . . 91.69(6) ?
O3 Al2 O4 2_666 . 88.31(6) ?
O4 Al2 O4 2_666 . 180.0 ?
O3 Al2 O6 . . 88.99(6) ?
O3 Al2 O6 2_666 . 91.01(6) ?
O4 Al2 O6 2_666 . 89.59(7) ?
O4 Al2 O6 . . 90.41(7) ?
O3 Al2 O6 . 2_666 91.01(6) ?
O3 Al2 O6 2_666 2_666 88.99(6) ?
O4 Al2 O6 2_666 2_666 90.41(7) ?
O4 Al2 O6 . 2_666 89.59(7) ?
O6 Al2 O6 . 2_666 180.0 ?
S1 O2 Al1 . 1_565 132.00(10) ?
Al1 O3 Al2 . . 134.34(8) ?
Al1 O3 H3 . . 113.1(8) ?
Al2 O3 H3 . . 112.3(8) ?
S2 O4 Al2 . . 138.91(9) ?
S2 O5 Al1 . . 138.67(9) ?
S1 O6 Al2 . . 131.92(9) ?
S1 C1 H1A . . 109.5 ?
S1 C1 H1B . . 109.5 ?
H1A C1 H1B . . 109.5 ?
S1 C1 H1C . . 109.5 ?
H1A C1 H1C . . 109.5 ?
H1B C1 H1C . . 109.5 ?
S2 C2 H2A . . 109.5 ?
S2 C2 H2B . . 109.5 ?
H2A C2 H2B . . 109.5 ?
S2 C2 H2C . . 109.5 ?
H2A C2 H2C . . 109.5 ?
H2B C2 H2C . . 109.5 ?
S2 C2A H2AA . . 109.5 ?
S2 C2A H2AB . . 109.5 ?
H2AA C2A H2AB . . 109.5 ?
S2 C2A H2AC . . 109.5 ?
H2AA C2A H2AC . . 109.5 ?
H2AB C2A H2AC . . 109.5 ?

loop_
_geom_bond_atom_site_label_1
_geom_bond_atom_site_label_2
_geom_bond_site_symmetry_2
_geom_bond_distance
_geom_bond_publ_flag
S1 O1 . 1.4324(16) ?
S1 O6 . 1.4749(15) ?
S1 O2 . 1.4790(15) ?
S1 C1 . 1.753(2) ?
S2 O7A . 1.38(3) ?
S2 O7 . 1.444(10) ?
S2 O4 . 1.4691(15) ?
S2 O5 . 1.4696(15) ?
S2 C2A . 1.59(2) ?
S2 C2 . 1.828(14) ?
Al1 O3 . 1.8407(13) ?
Al1 O3 2_656 1.8407(13) ?
Al1 O5 . 1.9056(14) ?
Al1 O5 2_656 1.9056(14) ?
Al1 O2 2_666 1.9259(15) ?
Al1 O2 1_545 1.9259(15) ?
Al2 O3 . 1.8411(13) ?
Al2 O3 2_666 1.8411(13) ?
Al2 O4 2_666 1.9037(14) ?
Al2 O4 . 1.9037(14) ?
Al2 O6 . 1.9315(15) ?
Al2 O6 2_666 1.9315(15) ?
O3 H3 . 0.941(10) ?
C1 H1A . 0.9600 ?
C1 H1B . 0.9600 ?
C1 H1C . 0.9600 ?
C2 H2A . 0.9600 ?
C2 H2B . 0.9600 ?
C2 H2C . 0.9600 ?
C2A H2AA . 0.9600 ?
C2A H2AB . 0.9600 ?
C2A H2AC . 0.9600 ?

loop_
_geom_hbond_atom_site_label_D
_geom_hbond_atom_site_label_H
_geom_hbond_atom_site_label_A
_geom_hbond_site_symmetry_D
_geom_hbond_site_symmetry_H
_geom_hbond_site_symmetry_A
_geom_hbond_distance_DH
_geom_hbond_distance_HA
_geom_hbond_distance_DA
_geom_hbond_angle_DHA
_geom_hbond_publ_flag
C1 H1B O7 1_555 1_555 2_667_555 0.96 2.62 3.304(15) 129 y
C2 H2B O7 1_555 1_555 1_555 0.96 2.72 3.641(16) 162 y
O3 H3 O1 1_555 1_555 2_566 0.941(11) 1.870(11) 2.802(3) 170.5(19) y
